data_7225533
loop_
_publ_author_name
'Haque, Rosenani A.'
'Ghdhayeb, Mohammed Z.'
'Budagumpi, Srinivasa'
'Khadeer Ahamed, Mohamed B.'
'Abdul Majid, Amin Malik Shah'

_publ_section_title
;
 Synthesis, crystal structures, and in vitro anticancer properties of new
 N--heterocyclic carbene (NHC) silver(I)-- and gold(I)/(III)--complexes: A
 rare example of silver(I)--NHC complex involved in redox transmetallation
;
_journal_name_full 'RSC Adv.'
_journal_paper_doi 10.1039/C6RA09788J
_journal_year 2016
_chemical_formula_sum 'C15 H17 Au Cl3 N3'
_chemical_formula_weight 542.63
_chemical_name_systematic
; 
 ? 
;
_space_group_IT_number 14
_symmetry_space_group_name_Hall '-P 2ybc'
_symmetry_space_group_name_H-M 'P 1 21/c 1'
_atom_sites_solution_hydrogens geom
_atom_sites_solution_primary direct
_atom_sites_solution_secondary difmap
_audit_creation_method SHELXL-97
_audit_update_record
;
2016-03-02 deposited with the CCDC.
2016-06-13 downloaded from the CCDC.
;
_cell_angle_alpha 90.00
_cell_angle_beta 113.8300(10)
_cell_angle_gamma 90.00
_cell_formula_units_Z 4
_cell_length_a 16.5289(7)
_cell_length_b 8.5610(3)
_cell_length_c 14.5774(6)
_cell_measurement_temperature 100(2)
_cell_volume 1886.91(13)
_computing_structure_refinement 'SHELXL-97 (Sheldrick, 1997)'
_computing_structure_solution 'SHELXS-97 (Sheldrick, 1990)'
_diffrn_ambient_temperature 100(2)
_diffrn_measured_fraction_theta_full 0.984
_diffrn_measured_fraction_theta_max 0.984
_diffrn_radiation_monochromator graphite
_diffrn_radiation_source 'fine-focus sealed tube'
_diffrn_radiation_type MoK\a
_diffrn_radiation_wavelength 0.71073
_diffrn_reflns_av_R_equivalents 0.0238
_diffrn_reflns_av_sigmaI/netI 0.0223
_diffrn_reflns_limit_h_max 25
_diffrn_reflns_limit_h_min -24
_diffrn_reflns_limit_k_max 12
_diffrn_reflns_limit_k_min -12
_diffrn_reflns_limit_l_max 18
_diffrn_reflns_limit_l_min -22
_diffrn_reflns_number 25380
_diffrn_reflns_theta_full 32.65
_diffrn_reflns_theta_max 32.65
_diffrn_reflns_theta_min 1.35
_exptl_absorpt_coefficient_mu 8.220
_exptl_absorpt_correction_T_max 0.3967
_exptl_absorpt_correction_T_min 0.1688
_exptl_crystal_density_diffrn 1.910
_exptl_crystal_density_method 'not measured'
_exptl_crystal_F_000 1032
_exptl_crystal_size_max 0.34
_exptl_crystal_size_mid 0.14
_exptl_crystal_size_min 0.14
_refine_diff_density_max 13.669
_refine_diff_density_min -3.488
_refine_diff_density_rms 0.581
_refine_ls_extinction_method none
_refine_ls_goodness_of_fit_ref 1.062
_refine_ls_hydrogen_treatment mixed
_refine_ls_matrix_type full
_refine_ls_number_parameters 196
_refine_ls_number_reflns 6791
_refine_ls_number_restraints 2
_refine_ls_restrained_S_all 1.152
_refine_ls_R_factor_all 0.0805
_refine_ls_R_factor_gt 0.0758
_refine_ls_shift/su_max 0.001
_refine_ls_shift/su_mean 0.000
_refine_ls_structure_factor_coef Fsqd
_refine_ls_weighting_details 'calc w=1/[\s^2^(Fo^2^)+(0.1887P)^2^+27.9837P] where P=(Fo^2^+2Fc^2^)/3'
_refine_ls_weighting_scheme calc
_refine_ls_wR_factor_gt 0.2514
_refine_ls_wR_factor_ref 0.2588
_reflns_number_gt 6186
_reflns_number_total 6791
_reflns_threshold_expression >2sigma(I)
_cod_data_source_file c6ra09788j2.cif
_cod_data_source_block b
_cod_original_cell_volume 1886.90(13)
_cod_database_code 7225533

loop_
_symmetry_equiv_pos_as_xyz
'x, y, z'
'-x, y+1/2, -z+1/2'
'-x, -y, -z'
'x, -y-1/2, z-1/2'

loop_
_atom_site_label
_atom_site_type_symbol
_atom_site_fract_x
_atom_site_fract_y
_atom_site_fract_z
_atom_site_U_iso_or_equiv
_atom_site_adp_type
_atom_site_occupancy
_atom_site_symmetry_multiplicity
_atom_site_calc_flag
_atom_site_refinement_flags
Au1 Au 0.22949(2) 0.31619(4) 0.65259(2) 0.02100(15) Uani 1 1 d .
Cl1 Cl 0.24665(16) 0.5573(3) 0.73357(17) 0.0252(4) Uani 1 1 d .
N1 N 0.1862(7) -0.0231(10) 0.6114(7) 0.0299(17) Uani 1 1 d .
N2 N 0.2320(6) 0.0750(10) 0.5053(6) 0.0256(15) Uani 1 1 d .
N3 N 0.2922(10) 0.5972(14) 0.4499(12) 0.051(3) Uani 1 1 d .
C1 C 0.3968(8) 0.3749(15) 0.5415(9) 0.033(2) Uani 1 1 d .
C2 C 0.4853(10) 0.404(2) 0.6045(13) 0.052(4) Uani 1 1 d .
H2A H 0.5056 0.5094 0.6161 0.062 Uiso 1 1 calc R
C3 C 0.5429(11) 0.287(3) 0.6493(16) 0.062(5) Uani 1 1 d .
H3A H 0.6030 0.3095 0.6904 0.075 Uiso 1 1 calc R
C4 C 0.5140(10) 0.133(3) 0.6350(14) 0.055(4) Uani 1 1 d .
H4A H 0.5535 0.0511 0.6688 0.066 Uiso 1 1 calc R
C5 C 0.4278(9) 0.0996(18) 0.5718(11) 0.042(3) Uani 1 1 d .
H5A H 0.4088 -0.0060 0.5589 0.050 Uiso 1 1 calc R
C6 C 0.3677(7) 0.2227(14) 0.5261(8) 0.0297(18) Uani 1 1 d .
C7 C 0.2714(7) 0.1829(11) 0.4571(8) 0.0266(19) Uani 1 1 d .
H7A H 0.2361 0.2803 0.4391 0.032 Uiso 1 1 calc R
H7B H 0.2697 0.1352 0.3945 0.032 Uiso 1 1 calc R
C8 C 0.2163(9) -0.0822(13) 0.4827(8) 0.032(2) Uani 1 1 d .
H8A H 0.2251 -0.1368 0.4307 0.039 Uiso 1 1 calc R
C9 C 0.1866(10) -0.1425(13) 0.5474(9) 0.035(2) Uani 1 1 d .
H9A H 0.1689 -0.2477 0.5494 0.042 Uiso 1 1 calc R
C10 C 0.2146(7) 0.1088(11) 0.5855(7) 0.0259(17) Uani 1 1 d .
C11 C 0.1626(10) -0.0428(13) 0.6975(9) 0.036(2) Uani 1 1 d .
H11A H 0.1853 0.0503 0.7406 0.043 Uiso 1 1 calc R
H11B H 0.1969 -0.1332 0.7360 0.043 Uiso 1 1 calc R
C12 C 0.0636(7) -0.0675(19) 0.6856(10) 0.105(12) Uani 1 1 d D
H12B H 0.0332 0.0349 0.6692 0.126 Uiso 1 1 calc R
H12A H 0.0337 -0.1368 0.6273 0.126 Uiso 1 1 calc R
C13 C 0.0520(7) -0.1235(19) 0.7589(10) 0.049(3) Uani 1 1 d RD
H13A H 0.0688 -0.0444 0.8130 0.058 Uiso 1 1 d R
H13B H 0.0913 -0.2149 0.7849 0.058 Uiso 1 1 d R
C14 C -0.0488(10) -0.144(4) 0.740(2) 0.080(7) Uani 1 1 d D
H14A H -0.0528 -0.1847 0.8008 0.120 Uiso 1 1 calc R
H14B H -0.0770 -0.2179 0.6847 0.120 Uiso 1 1 calc R
H14C H -0.0788 -0.0430 0.7226 0.120 Uiso 1 1 calc R
C15 C 0.3391(10) 0.5007(15) 0.4926(9) 0.038(2) Uani 1 1 d .
Cl2 Cl 0.36139(12) 0.2195(2) 0.78001(12) 0.0160(3) Uani 1 1 d .
Cl3 Cl 0.09739(9) 0.40147(17) 0.51851(10) 0.0088(3) Uani 1 1 d .

loop_
_atom_site_aniso_label
_atom_site_aniso_U_11
_atom_site_aniso_U_22
_atom_site_aniso_U_33
_atom_site_aniso_U_23
_atom_site_aniso_U_13
_atom_site_aniso_U_12
Au1 0.0250(2) 0.0195(2) 0.0188(2) 0.00024(9) 0.00926(15) 0.00297(9)
Cl1 0.0325(10) 0.0204(9) 0.0217(9) -0.0016(7) 0.0100(8) 0.0012(7)
N1 0.047(5) 0.020(3) 0.027(4) 0.003(3) 0.019(4) 0.003(3)
N2 0.036(4) 0.023(3) 0.021(3) -0.002(3) 0.014(3) 0.000(3)
N3 0.060(8) 0.025(5) 0.065(8) -0.008(5) 0.021(6) 0.007(5)
C1 0.032(5) 0.036(5) 0.031(5) 0.001(4) 0.011(4) 0.000(4)
C2 0.037(6) 0.059(9) 0.050(8) -0.001(7) 0.008(6) -0.017(6)
C3 0.032(7) 0.078(12) 0.063(11) 0.008(9) 0.005(7) -0.008(7)
C4 0.032(6) 0.071(11) 0.057(9) 0.017(8) 0.012(6) 0.016(7)
C5 0.035(6) 0.047(7) 0.046(7) 0.012(5) 0.018(5) 0.011(5)
C6 0.029(4) 0.032(5) 0.029(5) 0.000(4) 0.012(4) 0.006(4)
C7 0.028(5) 0.029(5) 0.024(4) 0.001(3) 0.012(4) 0.004(3)
C8 0.049(6) 0.024(4) 0.027(4) -0.002(3) 0.018(4) 0.005(4)
C9 0.061(7) 0.019(4) 0.029(5) -0.001(4) 0.021(5) 0.001(4)
C10 0.037(5) 0.023(4) 0.020(4) -0.001(3) 0.014(4) 0.002(3)
C11 0.057(7) 0.025(4) 0.027(5) -0.001(4) 0.020(5) -0.005(4)
C12 0.048(10) 0.103(19) 0.12(2) 0.065(17) -0.018(12) -0.025(11)
C13 0.041(7) 0.071(10) 0.038(6) 0.011(6) 0.020(5) -0.001(7)
C14 0.049(10) 0.12(2) 0.082(16) -0.023(15) 0.034(10) -0.025(12)
C15 0.050(7) 0.031(5) 0.032(5) -0.004(4) 0.015(5) -0.002(5)
Cl2 0.0189(7) 0.0167(7) 0.0074(6) 0.0023(5) 0.0001(5) 0.0102(6)
Cl3 0.0074(5) 0.0083(6) 0.0045(5) 0.0005(4) -0.0039(4) 0.0054(4)

loop_
_atom_type_symbol
_atom_type_description
_atom_type_scat_dispersion_real
_atom_type_scat_dispersion_imag
_atom_type_scat_source
C C 0.0033 0.0016 'International Tables Vol C Tables 4.2.6.8 and 6.1.1.4'
H H 0.0000 0.0000 'International Tables Vol C Tables 4.2.6.8 and 6.1.1.4'
N N 0.0061 0.0033 'International Tables Vol C Tables 4.2.6.8 and 6.1.1.4'
Cl Cl 0.1484 0.1585 'International Tables Vol C Tables 4.2.6.8 and 6.1.1.4'
Au Au -2.0133 8.8022 'International Tables Vol C Tables 4.2.6.8 and 6.1.1.4'

loop_
_geom_angle_atom_site_label_1
_geom_angle_atom_site_label_2
_geom_angle_atom_site_label_3
_geom_angle
C10 Au1 Cl1 179.0(3)
C10 Au1 Cl2 88.0(3)
Cl1 Au1 Cl2 91.56(7)
C10 Au1 Cl3 88.8(3)
Cl1 Au1 Cl3 91.59(7)
Cl2 Au1 Cl3 176.70(6)
C10 N1 C9 109.6(9)
C10 N1 C11 125.8(9)
C9 N1 C11 124.5(9)
C10 N2 C8 109.3(9)
C10 N2 C7 125.1(9)
C8 N2 C7 125.2(9)
C6 C1 C2 118.8(13)
C6 C1 C15 121.0(11)
C2 C1 C15 120.2(13)
C3 C2 C1 121.6(16)
C3 C2 H2A 119.2
C1 C2 H2A 119.2
C2 C3 C4 120.0(15)
C2 C3 H3A 120.0
C4 C3 H3A 120.0
C5 C4 C3 119.9(15)
C5 C4 H4A 120.0
C3 C4 H4A 120.0
C4 C5 C6 119.9(15)
C4 C5 H5A 120.1
C6 C5 H5A 120.1
C1 C6 C5 119.6(12)
C1 C6 C7 121.2(10)
C5 C6 C7 119.1(11)
N2 C7 C6 111.7(9)
N2 C7 H7A 109.3
C6 C7 H7A 109.3
N2 C7 H7B 109.3
C6 C7 H7B 109.3
H7A C7 H7B 107.9
C9 C8 N2 107.2(9)
C9 C8 H8A 126.4
N2 C8 H8A 126.4
C8 C9 N1 107.1(10)
C8 C9 H9A 126.4
N1 C9 H9A 126.4
N1 C10 N2 106.8(8)
N1 C10 Au1 127.0(7)
N2 C10 Au1 126.2(7)
N1 C11 C12 122.7(11)
N1 C11 H11A 106.6
C12 C11 H11A 106.6
N1 C11 H11B 106.6
C12 C11 H11B 106.6
H11A C11 H11B 106.6
C13 C12 C11 117.6(6)
C13 C12 H12B 107.9
C11 C12 H12B 107.9
C13 C12 H12A 107.9
C11 C12 H12A 107.9
H12B C12 H12A 107.2
C12 C13 C14 113.9(12)
C12 C13 H13A 109.1
C14 C13 H13A 98.7
C12 C13 H13B 109.1
C14 C13 H13B 117.3
H13A C13 H13B 107.8
C13 C14 H14A 109.5
C13 C14 H14B 109.5
H14A C14 H14B 109.5
C13 C14 H14C 109.5
H14A C14 H14C 109.5
H14B C14 H14C 109.5
N3 C15 C1 177.0(14)

loop_
_geom_bond_atom_site_label_1
_geom_bond_atom_site_label_2
_geom_bond_distance
Au1 C10 1.994(10)
Au1 Cl1 2.338(2)
Au1 Cl2 2.3701(16)
Au1 Cl3 2.3816(14)
N1 C10 1.335(13)
N1 C9 1.386(14)
N1 C11 1.466(15)
N2 C10 1.343(12)
N2 C8 1.385(13)
N2 C7 1.463(14)
N3 C15 1.131(19)
C1 C6 1.376(18)
C1 C2 1.401(18)
C1 C15 1.424(18)
C2 C3 1.36(3)
C2 H2A 0.9500
C3 C4 1.38(3)
C3 H3A 0.9500
C4 C5 1.38(2)
C4 H4A 0.9500
C5 C6 1.417(17)
C5 H5A 0.9500
C6 C7 1.538(16)
C7 H7A 0.9900
C7 H7B 0.9900
C8 C9 1.332(16)
C8 H8A 0.9500
C9 H9A 0.9500
C11 C12 1.589(18)
C11 H11A 0.9900
C11 H11B 0.9900
C12 C13 1.2537
C12 H12B 0.9900
C12 H12A 0.9900
C13 C14 1.585(10)
C13 H13A 0.9900
C13 H13B 0.9900
C14 H14A 0.9800
C14 H14B 0.9800
C14 H14C 0.9800

loop_
_geom_torsion_atom_site_label_1
_geom_torsion_atom_site_label_2
_geom_torsion_atom_site_label_3
_geom_torsion_atom_site_label_4
_geom_torsion
C6 C1 C2 C3 1(2)
C15 C1 C2 C3 -177.5(17)
C1 C2 C3 C4 -1(3)
C2 C3 C4 C5 3(3)
C3 C4 C5 C6 -4(3)
C2 C1 C6 C5 -1.6(18)
C15 C1 C6 C5 176.8(12)
C2 C1 C6 C7 -179.5(12)
C15 C1 C6 C7 -1.1(17)
C4 C5 C6 C1 3(2)
C4 C5 C6 C7 -179.0(13)
C10 N2 C7 C6 66.7(13)
C8 N2 C7 C6 -105.5(12)
C1 C6 C7 N2 -131.1(11)
C5 C6 C7 N2 51.0(13)
C10 N2 C8 C9 2.0(14)
C7 N2 C8 C9 175.3(11)
N2 C8 C9 N1 -1.5(15)
C10 N1 C9 C8 0.5(15)
C11 N1 C9 C8 -176.4(12)
C9 N1 C10 N2 0.7(13)
C11 N1 C10 N2 177.6(11)
C9 N1 C10 Au1 -178.9(9)
C11 N1 C10 Au1 -2.1(17)
C8 N2 C10 N1 -1.6(13)
C7 N2 C10 N1 -174.9(10)
C8 N2 C10 Au1 178.0(8)
C7 N2 C10 Au1 4.7(15)
Cl1 Au1 C10 N1 13(20)
Cl2 Au1 C10 N1 77.0(10)
Cl3 Au1 C10 N1 -104.0(10)
Cl1 Au1 C10 N2 -167(19)
Cl2 Au1 C10 N2 -102.5(9)
Cl3 Au1 C10 N2 76.5(9)
C10 N1 C11 C12 109.7(14)
C9 N1 C11 C12 -73.8(17)
N1 C11 C12 C13 161.5(7)
C11 C12 C13 C14 -179.8(18)
C6 C1 C15 N3 -50(31)
C2 C1 C15 N3 128(31)
